data_7713891
loop_
_publ_author_name
'He, Haifeng'
'Zhang, Jia-kun'
'Wu, Xiao-yun'
'Zhao, Feng'
'Huang, Yu-zhen'
'Wang, Ming-cong'
'Feng, Chao-xuan'
'Mao, De-rui'
'Huang, Xuelong'
'Hu, Yi-fan'

_publ_section_title
;
 Hypso- or bathochromic phosphorescent mechanochromic mononuclear Cu(I)
 complexes with a bis(2-diphenylphosphinophenyl)ether auxiliary ligand
;
_journal_name_full 'Dalton Transactions'
_journal_paper_doi 10.1039/D3DT02064A
_journal_year 2023
_chemical_formula_moiety 'C52 H41 Cu N O P2, F6 P'
_chemical_formula_sum 'C52 H41 Cu F6 N O P3'
_chemical_formula_weight 966.31
_space_group_crystal_system triclinic
_space_group_IT_number 2
_space_group_name_Hall '-P 1'
_space_group_name_H-M_alt 'P -1'
_atom_sites_solution_hydrogens geom
_atom_sites_solution_primary dual
_audit_creation_date 2022-08-25
_audit_creation_method
;
Olex2 1.5
(compiled 2022.04.07 svn.rca3783a0 for OlexSys, GUI svn.r6498)
;
_audit_update_record
;
2022-11-29 deposited with the CCDC.	2023-09-01 downloaded from the CCDC.
;
_cell_angle_alpha 92.554(2)
_cell_angle_beta 93.172(2)
_cell_angle_gamma 113.872(2)
_cell_formula_units_Z 2
_cell_length_a 11.2852(5)
_cell_length_b 13.4528(6)
_cell_length_c 15.9900(9)
_cell_measurement_reflns_used 6530
_cell_measurement_temperature 193
_cell_measurement_theta_max 27.41
_cell_measurement_theta_min 2.27
_cell_volume 2210.52(19)
_computing_cell_refinement 'SAINT V8.40B (Bruker, 2019)'
_computing_data_collection 'APEX4 V2021.10-0 (Bruker, 2021)'
_computing_data_reduction 'SAINT V8.40B (Bruker, 2019)'
_computing_molecular_graphics 'Olex2 1.5 (Dolomanov et al., 2009)'
_computing_publication_material 'Olex2 1.5 (Dolomanov et al., 2009)'
_computing_structure_refinement 'SHELXL 2019/2 (Sheldrick, 2015)'
_computing_structure_solution 'SHELXT 2018/2 (Sheldrick, 2018)'
_diffrn_ambient_temperature 193.00
_diffrn_detector CPAD
_diffrn_detector_area_resol_mean 7.41
_diffrn_detector_type 'Bruker PHOTON 100'
_diffrn_measured_fraction_theta_full 0.996
_diffrn_measured_fraction_theta_max 0.993
_diffrn_measurement_device 'four-circle diffractometer'
_diffrn_measurement_device_type 'Bruker D8 VENTURE TXS PHOTON 100'
_diffrn_measurement_method '\w and \f shutterless scans'
_diffrn_measurement_specimen_support 'nylon loop'
_diffrn_radiation_monochromator 'Helios Multi-layer Optic'
_diffrn_radiation_probe x-ray
_diffrn_radiation_type MoK\a
_diffrn_radiation_wavelength 0.71073
_diffrn_reflns_av_R_equivalents 0.0448
_diffrn_reflns_av_unetI/netI 0.0712
_diffrn_reflns_Laue_measured_fraction_full 0.996
_diffrn_reflns_Laue_measured_fraction_max 0.993
_diffrn_reflns_limit_h_max 14
_diffrn_reflns_limit_h_min -14
_diffrn_reflns_limit_k_max 17
_diffrn_reflns_limit_k_min -17
_diffrn_reflns_limit_l_max 18
_diffrn_reflns_limit_l_min -20
_diffrn_reflns_number 20858
_diffrn_reflns_point_group_measured_fraction_full 0.996
_diffrn_reflns_point_group_measured_fraction_max 0.993
_diffrn_reflns_theta_full 25.242
_diffrn_reflns_theta_max 27.478
_diffrn_reflns_theta_min 1.980
_diffrn_source TXS
_diffrn_source_current 40.0
_diffrn_source_power 2.0
_diffrn_source_type 'Rotaing Anode'
_diffrn_source_voltage 50.0
_diffrn_standards_number 0
_exptl_absorpt_coefficient_mu 0.669
_exptl_absorpt_correction_T_max 0.7456
_exptl_absorpt_correction_T_min 0.6711
_exptl_absorpt_correction_type multi-scan
_exptl_absorpt_process_details
;
SADABS-2016/2 (Bruker,2016/2) was used for absorption correction.
wR2(int) was 0.0828 before and 0.0540 after correction.
The Ratio of minimum to maximum transmission is 0.9001.
The \l/2 correction factor is Not present.
;
_exptl_crystal_density_diffrn 1.452
_exptl_crystal_description block
_exptl_crystal_F_000 992
_exptl_crystal_size_max 0.13
_exptl_crystal_size_mid 0.12
_exptl_crystal_size_min 0.1
_refine_diff_density_max 0.398
_refine_diff_density_min -0.373
_refine_diff_density_rms 0.069
_refine_ls_extinction_method none
_refine_ls_goodness_of_fit_ref 1.037
_refine_ls_hydrogen_treatment constr
_refine_ls_matrix_type full
_refine_ls_number_parameters 578
_refine_ls_number_reflns 10075
_refine_ls_number_restraints 0
_refine_ls_restrained_S_all 1.037
_refine_ls_R_factor_all 0.0861
_refine_ls_R_factor_gt 0.0539
_refine_ls_shift/su_max 0.000
_refine_ls_shift/su_mean 0.000
_refine_ls_structure_factor_coef Fsqd
_refine_ls_weighting_details 'w=1/[\s^2^(Fo^2^)+(0.0197P)^2^+2.4523P] where P=(Fo^2^+2Fc^2^)/3'
_refine_ls_weighting_scheme calc
_refine_ls_wR_factor_gt 0.0991
_refine_ls_wR_factor_ref 0.1154
_reflns_Friedel_coverage 0.000
_reflns_number_gt 7355
_reflns_number_total 10075
_reflns_threshold_expression 'I > 2\s(I)'
_cod_data_source_file d3dt02064a2.cif
_cod_data_source_block 220817_wqangz_138076_w3_0m
_cod_depositor_comments
;
The following automatic conversions were performed:

data item '_diffrn_radiation_probe' value 'X-ray' was changed to
'x-ray' in accordance with the
/home/data/users/saulius/crontab/automatic-downloads/rss-feeds/RSC/lib/dictionaries/cif_core.dic
dictionary named 'cif_core.dic' version 2.4.2 last updated on
2011-04-26.

Automatic conversion script
Id: cif_fix_values 8170 2020-07-09 18:12:32Z antanas 
;
_cod_database_code 7713891
_shelx_shelxl_version_number 2019/2
_shelx_space_group_comment
;
The symmetry employed for this shelxl refinement is uniquely defined
by the following loop, which should always be used as a source of
symmetry information in preference to the above space-group names.
They are only intended as comments.
;
_shelx_estimated_absorpt_t_max 0.936
_shelx_estimated_absorpt_t_min 0.918
_olex2_refinement_description
;
1. Fixed Uiso
 At 1.2 times of:
  All C(H) groups
 At 1.5 times of:
  All C(H,H,H) groups
2.a Aromatic/amide H refined with riding coordinates:
 C23(H23), C17(H17), C26(H26), C12(H12), C2(H2), C20(H20), C8(H8), C38(H38),
 C21(H21), C14(H14), C51(H51), C22(H22), C15(H15), C16(H16), C30(H30), C10(H10),
  C9(H9), C11(H11), C3(H3), C50(H50), C32(H32), C44(H44), C29(H29), C39(H39),
 C4(H4), C27(H27), C6(H6), C36(H36), C43(H43), C47(H47), C28(H28), C40(H40),
 C48(H48), C34(H34), C5(H5), C41(H41), C33(H33), C35(H35)
2.b Idealised Me refined as rotating group:
 C52(H52A,H52B,H52C)
;
_olex2_submission_special_instructions 'No special instructions were received'
_site XU

loop_
_space_group_symop_operation_xyz
'x, y, z'
'-x, -y, -z'

loop_
_atom_site_label
_atom_site_type_symbol
_atom_site_fract_x
_atom_site_fract_y
_atom_site_fract_z
_atom_site_U_iso_or_equiv
_atom_site_adp_type
_atom_site_occupancy
_atom_site_site_symmetry_order
_atom_site_calc_flag
_atom_site_refinement_flags_posn
_atom_site_refinement_flags_adp
_atom_site_refinement_flags_occupancy
_atom_site_disorder_assembly
_atom_site_disorder_group
Cu1 Cu 0.48893(3) 0.21770(3) 0.78869(2) 0.02690(10) Uani 1 1 d . . . . .
P1 P 0.34042(7) 0.29110(6) 0.79006(5) 0.02647(17) Uani 1 1 d . . . . .
P2 P 0.51188(7) 0.13702(6) 0.66506(5) 0.02611(17) Uani 1 1 d . . . . .
P3 P 0.91774(10) 0.66094(8) 0.69882(8) 0.0546(3) Uani 1 1 d . . . . .
O1 O 0.24151(18) 0.07914(16) 0.68387(13) 0.0279(4) Uani 1 1 d . . . . .
F2 F 1.0048(2) 0.59811(19) 0.6737(2) 0.0828(9) Uani 1 1 d . . . . .
F4 F 0.8314(2) 0.7251(2) 0.72203(19) 0.0835(8) Uani 1 1 d . . . . .
N1 N 0.6031(2) 0.2212(2) 0.89292(17) 0.0326(6) Uani 1 1 d . . . . .
F3 F 1.0224(2) 0.76953(19) 0.6668(2) 0.1000(11) Uani 1 1 d . . . . .
C24 C 0.1715(2) 0.1911(2) 0.77125(19) 0.0252(6) Uani 1 1 d . . . . .
C19 C 0.1419(3) 0.0960(2) 0.72117(19) 0.0262(6) Uani 1 1 d . . . . .
F1 F 0.8104(2) 0.5511(2) 0.7244(2) 0.0946(10) Uani 1 1 d . . . . .
C1 C 0.6651(3) 0.1888(2) 0.61570(19) 0.0298(7) Uani 1 1 d . . . . .
C7 C 0.4757(3) -0.0061(2) 0.67901(19) 0.0272(6) Uani 1 1 d . . . . .
C13 C 0.3944(3) 0.1380(2) 0.58246(19) 0.0270(6) Uani 1 1 d . . . . .
C18 C 0.2691(3) 0.1169(2) 0.60433(19) 0.0268(6) Uani 1 1 d . . . . .
F6 F 0.8476(3) 0.6334(2) 0.60613(19) 0.0926(9) Uani 1 1 d . . . . .
C23 C 0.0685(3) 0.2045(2) 0.8066(2) 0.0335(7) Uani 1 1 d . . . . .
H23 H 0.085264 0.268738 0.841232 0.040 Uiso 1 1 calc R U . . .
C25 C 0.3326(3) 0.3650(2) 0.8870(2) 0.0299(7) Uani 1 1 d . . . . .
C17 C 0.1786(3) 0.1320(3) 0.5501(2) 0.0363(7) Uani 1 1 d . . . . .
H17 H 0.093730 0.117492 0.566277 0.044 Uiso 1 1 calc R U . . .
C26 C 0.3648(3) 0.4762(2) 0.8934(2) 0.0371(8) Uani 1 1 d . . . . .
H26 H 0.390467 0.517266 0.845700 0.045 Uiso 1 1 calc R U . . .
C31 C 0.3583(3) 0.3860(2) 0.7090(2) 0.0335(7) Uani 1 1 d . . . . .
C12 C 0.3610(3) -0.0908(2) 0.6465(2) 0.0343(7) Uani 1 1 d . . . . .
H12 H 0.300700 -0.075823 0.611198 0.041 Uiso 1 1 calc R U . . .
C2 C 0.7224(3) 0.1224(3) 0.5845(2) 0.0348(7) Uani 1 1 d . . . . .
H2 H 0.681432 0.045882 0.588511 0.042 Uiso 1 1 calc R U . . .
C20 C 0.0178(3) 0.0151(2) 0.7096(2) 0.0346(7) Uani 1 1 d . . . . .
H20 H 0.001485 -0.050968 0.677465 0.042 Uiso 1 1 calc R U . . .
C8 C 0.5621(3) -0.0301(3) 0.7313(2) 0.0332(7) Uani 1 1 d . . . . .
H8 H 0.639501 0.027190 0.756065 0.040 Uiso 1 1 calc R U . . .
C38 C 0.7884(3) 0.3418(3) 0.8271(2) 0.0389(8) Uani 1 1 d . . . . .
H38 H 0.733806 0.335282 0.777929 0.047 Uiso 1 1 calc R U . . .
C21 C -0.0826(3) 0.0311(3) 0.7452(2) 0.0372(8) Uani 1 1 d . . . . .
H21 H -0.168800 -0.023639 0.737096 0.045 Uiso 1 1 calc R U . . .
C14 C 0.4268(3) 0.1729(2) 0.5026(2) 0.0327(7) Uani 1 1 d . . . . .
H14 H 0.511032 0.186318 0.485707 0.039 Uiso 1 1 calc R U . . .
C51 C 0.3515(3) 0.0370(2) 0.8763(2) 0.0343(7) Uani 1 1 d . . . . .
H51 H 0.399292 0.046704 0.828032 0.041 Uiso 1 1 calc R U . . .
C37 C 0.7346(3) 0.2862(2) 0.8975(2) 0.0346(7) Uani 1 1 d . . . . .
C22 C -0.0573(3) 0.1267(3) 0.7925(2) 0.0365(8) Uani 1 1 d . . . . .
H22 H -0.126494 0.139036 0.815411 0.044 Uiso 1 1 calc R U . . .
C15 C 0.3370(3) 0.1880(3) 0.4481(2) 0.0404(8) Uani 1 1 d . . . . .
H15 H 0.359709 0.211870 0.393887 0.048 Uiso 1 1 calc R U . . .
C16 C 0.2142(3) 0.1685(3) 0.4722(2) 0.0414(8) Uani 1 1 d . . . . .
H16 H 0.153622 0.180285 0.434738 0.050 Uiso 1 1 calc R U . . .
C30 C 0.2968(3) 0.3074(3) 0.9579(2) 0.0370(8) Uani 1 1 d . . . . .
H30 H 0.276444 0.231480 0.954672 0.044 Uiso 1 1 calc R U . . .
C10 C 0.4209(3) -0.2203(3) 0.7150(2) 0.0443(9) Uani 1 1 d . . . . .
H10 H 0.402251 -0.293402 0.727122 0.053 Uiso 1 1 calc R U . . .
C45 C 0.5534(3) 0.1686(3) 0.9594(2) 0.0370(8) Uani 1 1 d . . . . .
C9 C 0.5358(3) -0.1367(3) 0.7473(2) 0.0399(8) Uani 1 1 d . . . . .
H9 H 0.597176 -0.152649 0.780866 0.048 Uiso 1 1 calc R U . . .
C11 C 0.3336(3) -0.1969(3) 0.6650(2) 0.0431(8) Uani 1 1 d . . . . .
H11 H 0.254068 -0.253986 0.643037 0.052 Uiso 1 1 calc R U . . .
C46 C 0.4141(3) 0.0928(2) 0.9520(2) 0.0363(7) Uani 1 1 d . . . . .
C3 C 0.8395(3) 0.1673(3) 0.5473(2) 0.0450(9) Uani 1 1 d . . . . .
H3 H 0.878296 0.121265 0.526468 0.054 Uiso 1 1 calc R U . . .
C50 C 0.2215(3) -0.0323(3) 0.8696(2) 0.0390(8) Uani 1 1 d . . . . .
H50 H 0.181223 -0.069013 0.816811 0.047 Uiso 1 1 calc R U . . .
C32 C 0.4823(3) 0.4478(3) 0.6867(2) 0.0422(8) Uani 1 1 d . . . . .
H32 H 0.554679 0.439557 0.713528 0.051 Uiso 1 1 calc R U . . .
C42 C 0.8171(3) 0.2998(3) 0.9708(2) 0.0429(9) Uani 1 1 d . . . . .
C44 C 0.6295(4) 0.1830(3) 1.0362(2) 0.0456(9) Uani 1 1 d . . . . .
H44 H 0.589971 0.147346 1.083708 0.055 Uiso 1 1 calc R U . . .
C29 C 0.2904(3) 0.3589(3) 1.0334(2) 0.0461(9) Uani 1 1 d . . . . .
H29 H 0.264680 0.318205 1.081236 0.055 Uiso 1 1 calc R U . . .
F5 F 0.9887(3) 0.6869(3) 0.7885(2) 0.1188(12) Uani 1 1 d . . . . .
C39 C 0.9192(3) 0.4055(3) 0.8290(3) 0.0478(9) Uani 1 1 d . . . . .
H39 H 0.954690 0.442340 0.780959 0.057 Uiso 1 1 calc R U . . .
C4 C 0.8993(3) 0.2779(3) 0.5406(2) 0.0533(10) Uani 1 1 d . . . . .
H4 H 0.979203 0.308192 0.515149 0.064 Uiso 1 1 calc R U . . .
C27 C 0.3594(3) 0.5275(3) 0.9697(3) 0.0459(9) Uani 1 1 d . . . . .
H27 H 0.382447 0.603848 0.973996 0.055 Uiso 1 1 calc R U . . .
C6 C 0.7271(3) 0.3009(3) 0.6082(2) 0.0424(8) Uani 1 1 d . . . . .
H6 H 0.689254 0.347714 0.628791 0.051 Uiso 1 1 calc R U . . .
C49 C 0.1487(3) -0.0492(3) 0.9388(3) 0.0475(9) Uani 1 1 d . . . . .
C36 C 0.2540(3) 0.3983(3) 0.6684(3) 0.0517(10) Uani 1 1 d . . . . .
H36 H 0.168119 0.355913 0.682369 0.062 Uiso 1 1 calc R U . . .
C43 C 0.7588(4) 0.2477(3) 1.0419(3) 0.0519(10) Uani 1 1 d . . . . .
H43 H 0.809780 0.257966 1.093470 0.062 Uiso 1 1 calc R U . . .
C47 C 0.3423(4) 0.0735(3) 1.0222(2) 0.0509(10) Uani 1 1 d . . . . .
H47 H 0.383355 0.108274 1.075372 0.061 Uiso 1 1 calc R U . . .
C28 C 0.3212(3) 0.4690(3) 1.0389(3) 0.0478(9) Uani 1 1 d . . . . .
H28 H 0.316126 0.504497 1.090429 0.057 Uiso 1 1 calc R U . . .
C40 C 1.0004(4) 0.4164(3) 0.9012(3) 0.0554(11) Uani 1 1 d . . . . .
H40 H 1.091070 0.459440 0.901532 0.066 Uiso 1 1 calc R U . . .
C48 C 0.2127(4) 0.0048(3) 1.0152(3) 0.0570(11) Uani 1 1 d . . . . .
H48 H 0.165386 -0.006209 1.063830 0.068 Uiso 1 1 calc R U . . .
C34 C 0.3985(4) 0.5333(3) 0.5861(3) 0.0594(11) Uani 1 1 d . . . . .
H34 H 0.412010 0.583369 0.543820 0.071 Uiso 1 1 calc R U . . .
C5 C 0.8437(3) 0.3445(3) 0.5708(2) 0.0535(10) Uani 1 1 d . . . . .
H5 H 0.885189 0.420875 0.566005 0.064 Uiso 1 1 calc R U . . .
C41 C 0.9510(4) 0.3663(3) 0.9705(3) 0.0542(11) Uani 1 1 d . . . . .
H41 H 1.006999 0.375853 1.019585 0.065 Uiso 1 1 calc R U . . .
C33 C 0.5018(4) 0.5217(3) 0.6258(3) 0.0563(11) Uani 1 1 d . . . . .
H33 H 0.587456 0.564370 0.611559 0.068 Uiso 1 1 calc R U . . .
C52 C 0.0068(4) -0.1259(3) 0.9320(3) 0.0675(13) Uani 1 1 d . . . . .
H52A H -0.040153 -0.103507 0.888571 0.101 Uiso 1 1 calc R U . . .
H52B H -0.029413 -0.123901 0.986000 0.101 Uiso 1 1 calc R U . . .
H52C H -0.002182 -0.200166 0.916858 0.101 Uiso 1 1 calc R U . . .
C35 C 0.2743(4) 0.4720(3) 0.6075(3) 0.0682(14) Uani 1 1 d . . . . .
H35 H 0.202411 0.480626 0.580335 0.082 Uiso 1 1 calc R U . . .

loop_
_atom_site_aniso_label
_atom_site_aniso_U_11
_atom_site_aniso_U_22
_atom_site_aniso_U_33
_atom_site_aniso_U_23
_atom_site_aniso_U_13
_atom_site_aniso_U_12
Cu1 0.02475(18) 0.0294(2) 0.0284(2) 0.00114(15) 0.00251(14) 0.01310(15)
P1 0.0207(4) 0.0224(4) 0.0359(5) 0.0012(3) 0.0031(3) 0.0084(3)
P2 0.0228(4) 0.0290(4) 0.0273(4) -0.0002(3) 0.0035(3) 0.0115(3)
P3 0.0459(6) 0.0384(5) 0.0764(9) 0.0081(5) 0.0014(5) 0.0141(4)
O1 0.0246(10) 0.0345(11) 0.0287(12) 0.0015(9) 0.0031(8) 0.0161(9)
F2 0.0667(16) 0.0487(14) 0.141(3) 0.0072(15) 0.0117(16) 0.0307(12)
F4 0.0772(18) 0.0837(18) 0.107(2) 0.0067(16) 0.0167(15) 0.0498(15)
N1 0.0384(14) 0.0339(14) 0.0327(16) -0.0010(11) -0.0016(11) 0.0228(12)
F3 0.0723(18) 0.0441(14) 0.186(3) 0.0275(17) 0.0368(19) 0.0208(13)
C24 0.0198(13) 0.0243(14) 0.0309(17) 0.0040(12) 0.0020(11) 0.0081(11)
C19 0.0217(14) 0.0261(15) 0.0326(18) 0.0038(12) 0.0028(12) 0.0114(11)
F1 0.0606(16) 0.0724(18) 0.145(3) 0.0503(18) 0.0152(16) 0.0164(13)
C1 0.0230(14) 0.0355(16) 0.0283(17) -0.0013(13) 0.0024(12) 0.0098(12)
C7 0.0254(14) 0.0332(16) 0.0259(16) 0.0023(12) 0.0059(12) 0.0144(12)
C13 0.0289(15) 0.0261(15) 0.0270(17) -0.0033(12) 0.0003(12) 0.0130(12)
C18 0.0303(15) 0.0262(15) 0.0247(16) -0.0047(12) 0.0000(12) 0.0132(12)
F6 0.105(2) 0.097(2) 0.081(2) 0.0037(17) -0.0095(17) 0.0480(18)
C23 0.0284(15) 0.0329(16) 0.041(2) -0.0006(14) 0.0035(13) 0.0148(13)
C25 0.0202(14) 0.0235(14) 0.045(2) -0.0057(13) -0.0019(12) 0.0091(11)
C17 0.0313(16) 0.0436(19) 0.037(2) -0.0017(15) -0.0033(14) 0.0196(14)
C26 0.0296(16) 0.0288(16) 0.052(2) -0.0036(15) -0.0033(14) 0.0127(13)
C31 0.0298(16) 0.0266(15) 0.040(2) 0.0042(13) 0.0040(13) 0.0071(12)
C12 0.0307(16) 0.0346(17) 0.039(2) -0.0014(14) 0.0017(13) 0.0148(13)
C2 0.0281(16) 0.0432(18) 0.0340(19) -0.0017(14) 0.0028(13) 0.0161(14)
C20 0.0276(15) 0.0274(16) 0.046(2) -0.0016(14) -0.0002(13) 0.0091(12)
C8 0.0302(16) 0.0406(18) 0.0309(18) 0.0001(14) 0.0010(13) 0.0169(13)
C38 0.0319(17) 0.0381(18) 0.047(2) -0.0057(16) -0.0048(15) 0.0167(14)
C21 0.0194(15) 0.0342(17) 0.053(2) 0.0040(15) 0.0035(13) 0.0053(12)
C14 0.0352(17) 0.0326(16) 0.0310(18) 0.0009(13) 0.0048(13) 0.0144(13)
C51 0.0426(18) 0.0363(17) 0.0317(19) 0.0124(14) 0.0124(14) 0.0218(14)
C37 0.0340(17) 0.0305(16) 0.043(2) -0.0083(14) -0.0059(14) 0.0198(13)
C22 0.0246(15) 0.0421(18) 0.045(2) 0.0009(15) 0.0096(13) 0.0149(13)
C15 0.054(2) 0.0418(19) 0.0278(19) 0.0049(15) 0.0021(15) 0.0221(16)
C16 0.048(2) 0.044(2) 0.034(2) -0.0021(15) -0.0113(15) 0.0240(16)
C30 0.0338(17) 0.0300(17) 0.044(2) -0.0048(14) 0.0030(14) 0.0107(13)
C10 0.055(2) 0.0377(19) 0.046(2) 0.0148(16) 0.0172(17) 0.0225(17)
C45 0.057(2) 0.0354(17) 0.0311(19) -0.0021(14) -0.0018(15) 0.0325(16)
C9 0.049(2) 0.050(2) 0.032(2) 0.0097(16) 0.0080(15) 0.0296(17)
C11 0.0357(18) 0.0322(18) 0.055(2) 0.0030(16) 0.0087(16) 0.0070(14)
C46 0.050(2) 0.0307(17) 0.037(2) 0.0069(14) 0.0078(15) 0.0243(15)
C3 0.0285(17) 0.070(3) 0.040(2) -0.0027(18) 0.0066(14) 0.0235(17)
C50 0.0421(19) 0.0393(18) 0.043(2) 0.0141(15) 0.0081(15) 0.0220(15)
C32 0.0382(18) 0.0377(19) 0.054(2) 0.0128(16) 0.0146(16) 0.0165(15)
C42 0.050(2) 0.0362(18) 0.048(2) -0.0121(16) -0.0191(17) 0.0274(16)
C44 0.073(3) 0.041(2) 0.036(2) 0.0028(16) -0.0043(18) 0.0370(19)
C29 0.0362(19) 0.055(2) 0.044(2) -0.0058(17) 0.0035(15) 0.0162(16)
F5 0.127(3) 0.149(3) 0.088(2) -0.036(2) -0.051(2) 0.077(2)
C39 0.0389(19) 0.0364(19) 0.067(3) -0.0047(18) 0.0034(18) 0.0154(15)
C4 0.0279(18) 0.072(3) 0.044(2) 0.000(2) 0.0113(15) 0.0032(17)
C27 0.0350(18) 0.0346(18) 0.069(3) -0.0180(18) -0.0101(17) 0.0189(15)
C6 0.0424(19) 0.0357(18) 0.044(2) -0.0013(15) 0.0090(15) 0.0104(15)
C49 0.047(2) 0.039(2) 0.068(3) 0.0206(19) 0.0225(19) 0.0252(16)
C36 0.0355(19) 0.041(2) 0.069(3) 0.0207(19) -0.0072(17) 0.0043(15)
C43 0.075(3) 0.044(2) 0.046(2) -0.0116(18) -0.026(2) 0.039(2)
C47 0.078(3) 0.055(2) 0.031(2) 0.0093(17) 0.0152(18) 0.038(2)
C28 0.0393(19) 0.054(2) 0.051(2) -0.0242(19) -0.0066(17) 0.0234(17)
C40 0.0341(19) 0.040(2) 0.089(4) -0.021(2) -0.013(2) 0.0172(16)
C48 0.079(3) 0.058(2) 0.052(3) 0.024(2) 0.038(2) 0.040(2)
C34 0.081(3) 0.040(2) 0.048(3) 0.0185(18) 0.006(2) 0.014(2)
C5 0.045(2) 0.047(2) 0.049(2) 0.0000(18) 0.0132(17) -0.0020(17)
C41 0.048(2) 0.041(2) 0.078(3) -0.016(2) -0.027(2) 0.0276(18)
C33 0.056(2) 0.043(2) 0.067(3) 0.021(2) 0.026(2) 0.0124(18)
C52 0.056(3) 0.060(3) 0.099(4) 0.029(2) 0.034(2) 0.031(2)
C35 0.064(3) 0.048(2) 0.080(3) 0.023(2) -0.025(2) 0.012(2)

loop_
_atom_type_symbol
_atom_type_description
_atom_type_scat_dispersion_real
_atom_type_scat_dispersion_imag
_atom_type_scat_source
C C 0.0033 0.0016 'International Tables Vol C Tables 4.2.6.8 and 6.1.1.4'
H H 0.0000 0.0000 'International Tables Vol C Tables 4.2.6.8 and 6.1.1.4'
Cu Cu 0.3201 1.2651 'International Tables Vol C Tables 4.2.6.8 and 6.1.1.4'
F F 0.0171 0.0103 'International Tables Vol C Tables 4.2.6.8 and 6.1.1.4'
N N 0.0061 0.0033 'International Tables Vol C Tables 4.2.6.8 and 6.1.1.4'
O O 0.0106 0.0060 'International Tables Vol C Tables 4.2.6.8 and 6.1.1.4'
P P 0.1023 0.0942 'International Tables Vol C Tables 4.2.6.8 and 6.1.1.4'

loop_
_geom_angle_atom_site_label_1
_geom_angle_atom_site_label_2
_geom_angle_atom_site_label_3
_geom_angle
_geom_angle_site_symmetry_1
_geom_angle_site_symmetry_3
_geom_angle_publ_flag
P1 Cu1 P2 118.62(3) . . ?
N1 Cu1 P1 122.54(7) . . ?
N1 Cu1 P2 118.83(7) . . ?
C24 P1 Cu1 114.18(9) . . ?
C25 P1 Cu1 118.04(10) . . ?
C25 P1 C24 101.12(13) . . ?
C31 P1 Cu1 113.05(11) . . ?
C31 P1 C24 104.04(14) . . ?
C31 P1 C25 104.77(15) . . ?
C1 P2 Cu1 121.17(10) . . ?
C1 P2 C7 105.26(13) . . ?
C1 P2 C13 103.33(14) . . ?
C7 P2 Cu1 108.95(10) . . ?
C13 P2 Cu1 110.76(10) . . ?
C13 P2 C7 106.33(13) . . ?
F2 P3 F4 178.70(17) . . ?
F2 P3 F3 89.67(14) . . ?
F2 P3 F6 89.80(17) . . ?
F4 P3 F3 89.36(15) . . ?
F4 P3 F6 89.30(16) . . ?
F3 P3 F6 87.99(18) . . ?
F1 P3 F2 89.84(15) . . ?
F1 P3 F4 91.08(16) . . ?
F1 P3 F3 176.3(2) . . ?
F1 P3 F6 88.34(17) . . ?
F5 P3 F2 88.82(17) . . ?
F5 P3 F4 92.07(18) . . ?
F5 P3 F3 91.7(2) . . ?
F5 P3 F1 91.9(2) . . ?
F5 P3 F6 178.60(19) . . ?
C19 O1 C18 116.9(2) . . ?
C37 N1 Cu1 119.5(2) . . ?
C45 N1 Cu1 121.8(2) . . ?
C45 N1 C37 118.5(3) . . ?
C19 C24 P1 120.1(2) . . ?
C19 C24 C23 117.0(3) . . ?
C23 C24 P1 122.9(2) . . ?
C24 C19 O1 119.2(2) . . ?
C20 C19 O1 118.4(3) . . ?
C20 C19 C24 122.3(3) . . ?
C2 C1 P2 123.4(2) . . ?
C2 C1 C6 118.4(3) . . ?
C6 C1 P2 118.2(2) . . ?
C12 C7 P2 123.1(2) . . ?
C12 C7 C8 118.6(3) . . ?
C8 C7 P2 118.1(2) . . ?
C18 C13 P2 117.4(2) . . ?
C18 C13 C14 118.2(3) . . ?
C14 C13 P2 123.8(2) . . ?
C13 C18 O1 115.3(2) . . ?
C17 C18 O1 122.8(3) . . ?
C17 C18 C13 121.9(3) . . ?
C24 C23 H23 119.2 . . ?
C22 C23 C24 121.5(3) . . ?
C22 C23 H23 119.2 . . ?
C26 C25 P1 123.0(3) . . ?
C26 C25 C30 118.7(3) . . ?
C30 C25 P1 118.3(2) . . ?
C18 C17 H17 120.7 . . ?
C16 C17 C18 118.7(3) . . ?
C16 C17 H17 120.7 . . ?
C25 C26 H26 120.1 . . ?
C25 C26 C27 119.9(3) . . ?
C27 C26 H26 120.1 . . ?
C32 C31 P1 118.1(2) . . ?
C32 C31 C36 118.8(3) . . ?
C36 C31 P1 123.2(2) . . ?
C7 C12 H12 119.7 . . ?
C11 C12 C7 120.7(3) . . ?
C11 C12 H12 119.7 . . ?
C1 C2 H2 119.8 . . ?
C1 C2 C3 120.5(3) . . ?
C3 C2 H2 119.8 . . ?
C19 C20 H20 120.4 . . ?
C19 C20 C21 119.2(3) . . ?
C21 C20 H20 120.4 . . ?
C7 C8 H8 119.8 . . ?
C9 C8 C7 120.3(3) . . ?
C9 C8 H8 119.8 . . ?
C37 C38 H38 119.7 . . ?
C39 C38 H38 119.7 . . ?
C39 C38 C37 120.5(3) . . ?
C20 C21 H21 120.1 . . ?
C22 C21 C20 119.8(3) . . ?
C22 C21 H21 120.1 . . ?
C13 C14 H14 119.8 . . ?
C15 C14 C13 120.3(3) . . ?
C15 C14 H14 119.8 . . ?
C46 C51 H51 119.3 . . ?
C50 C51 H51 119.3 . . ?
C50 C51 C46 121.5(3) . . ?
N1 C37 C38 119.0(3) . . ?
N1 C37 C42 122.3(3) . . ?
C38 C37 C42 118.7(3) . . ?
C23 C22 H22 120.0 . . ?
C21 C22 C23 120.0(3) . . ?
C21 C22 H22 120.0 . . ?
C14 C15 H15 119.9 . . ?
C16 C15 C14 120.2(3) . . ?
C16 C15 H15 119.9 . . ?
C17 C16 C15 120.8(3) . . ?
C17 C16 H16 119.6 . . ?
C15 C16 H16 119.6 . . ?
C25 C30 H30 119.5 . . ?
C29 C30 C25 121.0(3) . . ?
C29 C30 H30 119.5 . . ?
C9 C10 H10 120.3 . . ?
C11 C10 H10 120.3 . . ?
C11 C10 C9 119.4(3) . . ?
N1 C45 C46 118.2(3) . . ?
N1 C45 C44 121.9(3) . . ?
C44 C45 C46 119.8(3) . . ?
C8 C9 C10 120.5(3) . . ?
C8 C9 H9 119.8 . . ?
C10 C9 H9 119.8 . . ?
C12 C11 H11 119.8 . . ?
C10 C11 C12 120.4(3) . . ?
C10 C11 H11 119.8 . . ?
C51 C46 C45 121.7(3) . . ?
C51 C46 C47 117.7(3) . . ?
C47 C46 C45 120.6(3) . . ?
C2 C3 H3 119.9 . . ?
C4 C3 C2 120.3(3) . . ?
C4 C3 H3 119.9 . . ?
C51 C50 H50 119.5 . . ?
C51 C50 C49 121.0(4) . . ?
C49 C50 H50 119.5 . . ?
C31 C32 H32 119.7 . . ?
C31 C32 C33 120.6(3) . . ?
C33 C32 H32 119.7 . . ?
C37 C42 C43 117.3(3) . . ?
C41 C42 C37 119.2(4) . . ?
C41 C42 C43 123.5(4) . . ?
C45 C44 H44 120.0 . . ?
C43 C44 C45 120.1(4) . . ?
C43 C44 H44 120.0 . . ?
C30 C29 H29 120.1 . . ?
C28 C29 C30 119.9(4) . . ?
C28 C29 H29 120.1 . . ?
C38 C39 H39 119.9 . . ?
C38 C39 C40 120.3(4) . . ?
C40 C39 H39 119.9 . . ?
C3 C4 H4 120.0 . . ?
C5 C4 C3 120.0(3) . . ?
C5 C4 H4 120.0 . . ?
C26 C27 H27 119.6 . . ?
C28 C27 C26 120.7(3) . . ?
C28 C27 H27 119.6 . . ?
C1 C6 H6 119.8 . . ?
C5 C6 C1 120.5(3) . . ?
C5 C6 H6 119.8 . . ?
C50 C49 C48 117.4(3) . . ?
C50 C49 C52 121.1(4) . . ?
C48 C49 C52 121.4(4) . . ?
C31 C36 H36 119.9 . . ?
C35 C36 C31 120.2(3) . . ?
C35 C36 H36 119.9 . . ?
C42 C43 H43 120.2 . . ?
C44 C43 C42 119.7(3) . . ?
C44 C43 H43 120.2 . . ?
C46 C47 H47 119.7 . . ?
C48 C47 C46 120.7(4) . . ?
C48 C47 H47 119.7 . . ?
C29 C28 H28 120.1 . . ?
C27 C28 C29 119.8(3) . . ?
C27 C28 H28 120.1 . . ?
C39 C40 H40 119.7 . . ?
C41 C40 C39 120.6(4) . . ?
C41 C40 H40 119.7 . . ?
C49 C48 H48 119.1 . . ?
C47 C48 C49 121.7(3) . . ?
C47 C48 H48 119.1 . . ?
C33 C34 H34 120.1 . . ?
C33 C34 C35 119.7(4) . . ?
C35 C34 H34 120.1 . . ?
C4 C5 C6 120.4(4) . . ?
C4 C5 H5 119.8 . . ?
C6 C5 H5 119.8 . . ?
C42 C41 H41 119.6 . . ?
C40 C41 C42 120.7(4) . . ?
C40 C41 H41 119.6 . . ?
C32 C33 H33 119.9 . . ?
C34 C33 C32 120.3(3) . . ?
C34 C33 H33 119.9 . . ?
C49 C52 H52A 109.5 . . ?
C49 C52 H52B 109.5 . . ?
C49 C52 H52C 109.5 . . ?
H52A C52 H52B 109.5 . . ?
H52A C52 H52C 109.5 . . ?
H52B C52 H52C 109.5 . . ?
C36 C35 H35 119.8 . . ?
C34 C35 C36 120.4(4) . . ?
C34 C35 H35 119.8 . . ?

loop_
_geom_bond_atom_site_label_1
_geom_bond_atom_site_label_2
_geom_bond_distance
_geom_bond_site_symmetry_2
_geom_bond_publ_flag
Cu1 P1 2.2642(8) . ?
Cu1 P2 2.2904(9) . ?
Cu1 N1 2.036(3) . ?
P1 C24 1.833(3) . ?
P1 C25 1.830(3) . ?
P1 C31 1.822(3) . ?
P2 C1 1.823(3) . ?
P2 C7 1.826(3) . ?
P2 C13 1.824(3) . ?
P3 F2 1.589(3) . ?
P3 F4 1.589(3) . ?
P3 F3 1.590(3) . ?
P3 F1 1.574(3) . ?
P3 F6 1.595(3) . ?
P3 F5 1.556(3) . ?
O1 C19 1.393(3) . ?
O1 C18 1.395(3) . ?
N1 C37 1.380(4) . ?
N1 C45 1.326(4) . ?
C24 C19 1.387(4) . ?
C24 C23 1.391(4) . ?
C19 C20 1.378(4) . ?
C1 C2 1.389(4) . ?
C1 C6 1.396(4) . ?
C7 C12 1.386(4) . ?
C7 C8 1.394(4) . ?
C13 C18 1.393(4) . ?
C13 C14 1.396(4) . ?
C18 C17 1.386(4) . ?
C23 H23 0.9500 . ?
C23 C22 1.380(4) . ?
C25 C26 1.387(4) . ?
C25 C30 1.387(4) . ?
C17 H17 0.9500 . ?
C17 C16 1.380(5) . ?
C26 H26 0.9500 . ?
C26 C27 1.392(5) . ?
C31 C32 1.385(4) . ?
C31 C36 1.385(4) . ?
C12 H12 0.9500 . ?
C12 C11 1.381(4) . ?
C2 H2 0.9500 . ?
C2 C3 1.392(4) . ?
C20 H20 0.9500 . ?
C20 C21 1.384(4) . ?
C8 H8 0.9500 . ?
C8 C9 1.381(4) . ?
C38 H38 0.9500 . ?
C38 C37 1.407(5) . ?
C38 C39 1.372(4) . ?
C21 H21 0.9500 . ?
C21 C22 1.379(4) . ?
C14 H14 0.9500 . ?
C14 C15 1.384(4) . ?
C51 H51 0.9500 . ?
C51 C46 1.387(5) . ?
C51 C50 1.378(4) . ?
C37 C42 1.413(4) . ?
C22 H22 0.9500 . ?
C15 H15 0.9500 . ?
C15 C16 1.383(5) . ?
C16 H16 0.9500 . ?
C30 H30 0.9500 . ?
C30 C29 1.384(5) . ?
C10 H10 0.9500 . ?
C10 C9 1.381(5) . ?
C10 C11 1.377(5) . ?
C45 C46 1.482(5) . ?
C45 C44 1.417(5) . ?
C9 H9 0.9500 . ?
C11 H11 0.9500 . ?
C46 C47 1.392(5) . ?
C3 H3 0.9500 . ?
C3 C4 1.375(5) . ?
C50 H50 0.9500 . ?
C50 C49 1.387(5) . ?
C32 H32 0.9500 . ?
C32 C33 1.385(5) . ?
C42 C43 1.413(5) . ?
C42 C41 1.411(5) . ?
C44 H44 0.9500 . ?
C44 C43 1.359(5) . ?
C29 H29 0.9500 . ?
C29 C28 1.376(5) . ?
C39 H39 0.9500 . ?
C39 C40 1.398(5) . ?
C4 H4 0.9500 . ?
C4 C5 1.370(5) . ?
C27 H27 0.9500 . ?
C27 C28 1.373(5) . ?
C6 H6 0.9500 . ?
C6 C5 1.388(5) . ?
C49 C48 1.393(6) . ?
C49 C52 1.508(5) . ?
C36 H36 0.9500 . ?
C36 C35 1.381(5) . ?
C43 H43 0.9500 . ?
C47 H47 0.9500 . ?
C47 C48 1.373(5) . ?
C28 H28 0.9500 . ?
C40 H40 0.9500 . ?
C40 C41 1.351(6) . ?
C48 H48 0.9500 . ?
C34 H34 0.9500 . ?
C34 C33 1.364(5) . ?
C34 C35 1.380(6) . ?
C5 H5 0.9500 . ?
C41 H41 0.9500 . ?
C33 H33 0.9500 . ?
C52 H52A 0.9800 . ?
C52 H52B 0.9800 . ?
C52 H52C 0.9800 . ?
C35 H35 0.9500 . ?

loop_
_geom_torsion_atom_site_label_1
_geom_torsion_atom_site_label_2
_geom_torsion_atom_site_label_3
_geom_torsion_atom_site_label_4
_geom_torsion
_geom_torsion_site_symmetry_1
_geom_torsion_site_symmetry_2
_geom_torsion_site_symmetry_3
_geom_torsion_site_symmetry_4
_geom_torsion_publ_flag
Cu1 P1 C24 C19 -30.4(3) . . . . ?
Cu1 P1 C24 C23 148.3(2) . . . . ?
Cu1 P1 C25 C26 113.8(2) . . . . ?
Cu1 P1 C25 C30 -64.0(3) . . . . ?
Cu1 P1 C31 C32 -33.4(3) . . . . ?
Cu1 P1 C31 C36 146.0(3) . . . . ?
Cu1 P2 C1 C2 133.7(2) . . . . ?
Cu1 P2 C1 C6 -47.0(3) . . . . ?
Cu1 P2 C7 C12 105.2(3) . . . . ?
Cu1 P2 C7 C8 -68.7(2) . . . . ?
Cu1 P2 C13 C18 -40.0(2) . . . . ?
Cu1 P2 C13 C14 130.9(2) . . . . ?
Cu1 N1 C37 C38 -5.1(4) . . . . ?
Cu1 N1 C37 C42 174.3(2) . . . . ?
Cu1 N1 C45 C46 9.1(4) . . . . ?
Cu1 N1 C45 C44 -170.9(2) . . . . ?
P1 C24 C19 O1 -1.7(4) . . . . ?
P1 C24 C19 C20 175.6(2) . . . . ?
P1 C24 C23 C22 -178.7(3) . . . . ?
P1 C25 C26 C27 -178.5(2) . . . . ?
P1 C25 C30 C29 179.3(2) . . . . ?
P1 C31 C32 C33 -179.7(3) . . . . ?
P1 C31 C36 C35 179.8(3) . . . . ?
P2 C1 C2 C3 179.9(3) . . . . ?
P2 C1 C6 C5 -179.7(3) . . . . ?
P2 C7 C12 C11 -174.4(3) . . . . ?
P2 C7 C8 C9 176.7(2) . . . . ?
P2 C13 C18 O1 -10.5(3) . . . . ?
P2 C13 C18 C17 170.0(2) . . . . ?
P2 C13 C14 C15 -169.5(2) . . . . ?
O1 C19 C20 C21 -179.1(3) . . . . ?
O1 C18 C17 C16 -179.2(3) . . . . ?
N1 C37 C42 C43 -2.9(5) . . . . ?
N1 C37 C42 C41 179.0(3) . . . . ?
N1 C45 C46 C51 30.4(4) . . . . ?
N1 C45 C46 C47 -151.1(3) . . . . ?
N1 C45 C44 C43 -3.6(5) . . . . ?
C24 P1 C25 C26 -120.9(2) . . . . ?
C24 P1 C25 C30 61.3(3) . . . . ?
C24 P1 C31 C32 -157.8(3) . . . . ?
C24 P1 C31 C36 21.6(3) . . . . ?
C24 C19 C20 C21 3.6(5) . . . . ?
C24 C23 C22 C21 2.6(5) . . . . ?
C19 O1 C18 C13 156.2(2) . . . . ?
C19 O1 C18 C17 -24.2(4) . . . . ?
C19 C24 C23 C22 0.0(5) . . . . ?
C19 C20 C21 C22 -0.8(5) . . . . ?
C1 P2 C7 C12 -123.5(3) . . . . ?
C1 P2 C7 C8 62.7(3) . . . . ?
C1 P2 C13 C18 -171.2(2) . . . . ?
C1 P2 C13 C14 -0.3(3) . . . . ?
C1 C2 C3 C4 -0.4(5) . . . . ?
C1 C6 C5 C4 0.1(6) . . . . ?
C7 P2 C1 C2 9.8(3) . . . . ?
C7 P2 C1 C6 -170.9(3) . . . . ?
C7 P2 C13 C18 78.3(2) . . . . ?
C7 P2 C13 C14 -110.8(3) . . . . ?
C7 C12 C11 C10 -1.0(5) . . . . ?
C7 C8 C9 C10 -3.0(5) . . . . ?
C13 P2 C1 C2 -101.6(3) . . . . ?
C13 P2 C1 C6 77.7(3) . . . . ?
C13 P2 C7 C12 -14.3(3) . . . . ?
C13 P2 C7 C8 171.9(2) . . . . ?
C13 C18 C17 C16 0.3(5) . . . . ?
C13 C14 C15 C16 -0.1(5) . . . . ?
C18 O1 C19 C24 -90.1(3) . . . . ?
C18 O1 C19 C20 92.5(3) . . . . ?
C18 C13 C14 C15 1.4(4) . . . . ?
C18 C17 C16 C15 1.0(5) . . . . ?
C23 C24 C19 O1 179.6(3) . . . . ?
C23 C24 C19 C20 -3.1(4) . . . . ?
C25 P1 C24 C19 -158.2(2) . . . . ?
C25 P1 C24 C23 20.5(3) . . . . ?
C25 P1 C31 C32 96.4(3) . . . . ?
C25 P1 C31 C36 -84.1(3) . . . . ?
C25 C26 C27 C28 -0.7(5) . . . . ?
C25 C30 C29 C28 -0.8(5) . . . . ?
C26 C25 C30 C29 1.4(5) . . . . ?
C26 C27 C28 C29 1.3(5) . . . . ?
C31 P1 C24 C19 93.3(3) . . . . ?
C31 P1 C24 C23 -88.0(3) . . . . ?
C31 P1 C25 C26 -13.0(3) . . . . ?
C31 P1 C25 C30 169.2(2) . . . . ?
C31 C32 C33 C34 -0.8(6) . . . . ?
C31 C36 C35 C34 0.6(7) . . . . ?
C12 C7 C8 C9 2.6(5) . . . . ?
C2 C1 C6 C5 -0.4(5) . . . . ?
C2 C3 C4 C5 0.1(6) . . . . ?
C20 C21 C22 C23 -2.2(5) . . . . ?
C8 C7 C12 C11 -0.6(5) . . . . ?
C38 C37 C42 C43 176.5(3) . . . . ?
C38 C37 C42 C41 -1.6(5) . . . . ?
C38 C39 C40 C41 -1.3(5) . . . . ?
C14 C13 C18 O1 178.1(3) . . . . ?
C14 C13 C18 C17 -1.5(4) . . . . ?
C14 C15 C16 C17 -1.1(5) . . . . ?
C51 C46 C47 C48 -2.6(5) . . . . ?
C51 C50 C49 C48 -1.2(5) . . . . ?
C51 C50 C49 C52 -179.3(3) . . . . ?
C37 N1 C45 C46 -175.7(3) . . . . ?
C37 N1 C45 C44 4.3(4) . . . . ?
C37 C38 C39 C40 -0.5(5) . . . . ?
C37 C42 C43 C44 3.5(5) . . . . ?
C37 C42 C41 C40 -0.1(5) . . . . ?
C30 C25 C26 C27 -0.7(4) . . . . ?
C30 C29 C28 C27 -0.6(5) . . . . ?
C45 N1 C37 C38 179.6(3) . . . . ?
C45 N1 C37 C42 -1.0(4) . . . . ?
C45 C46 C47 C48 178.9(3) . . . . ?
C45 C44 C43 C42 -0.5(5) . . . . ?
C9 C10 C11 C12 0.6(5) . . . . ?
C11 C10 C9 C8 1.4(5) . . . . ?
C46 C51 C50 C49 -0.4(5) . . . . ?
C46 C45 C44 C43 176.4(3) . . . . ?
C46 C47 C48 C49 0.9(6) . . . . ?
C3 C4 C5 C6 0.1(6) . . . . ?
C50 C51 C46 C45 -179.2(3) . . . . ?
C50 C51 C46 C47 2.3(5) . . . . ?
C50 C49 C48 C47 1.0(5) . . . . ?
C32 C31 C36 C35 -0.7(6) . . . . ?
C44 C45 C46 C51 -149.6(3) . . . . ?
C44 C45 C46 C47 28.9(5) . . . . ?
C39 C38 C37 N1 -178.7(3) . . . . ?
C39 C38 C37 C42 1.9(5) . . . . ?
C39 C40 C41 C42 1.6(6) . . . . ?
C6 C1 C2 C3 0.6(5) . . . . ?
C36 C31 C32 C33 0.8(5) . . . . ?
C43 C42 C41 C40 -178.1(3) . . . . ?
C41 C42 C43 C44 -178.5(3) . . . . ?
C33 C34 C35 C36 -0.6(7) . . . . ?
C52 C49 C48 C47 179.0(3) . . . . ?
C35 C34 C33 C32 0.7(7) . . . . ?
